data_7204001
loop_
_publ_author_name
'Matsumura, Naoko'
'Fujita, Akiko'
'Naito, Toshio'
'Inabe, Tamotsu'

_publ_section_title
;
 Multi-dimensional \p--\p stacking interaction in neutral radical
 crystals obtained by electrochemical oxidation of
 [CoIII(2,3-Nc)(CN)2]&#x2212; (2,3-Nc = 2,3-naphthalocyanine)
;
_journal_issue 10
_journal_name_full 'Journal of Materials Chemistry'
_journal_page_first 2266
_journal_paper_doi 10.1039/b004025h
_journal_volume 10
_journal_year 2000
_chemical_formula_sum 'C62 H32 Cl4 Co N10'
_chemical_formula_weight 1117.75
_space_group_IT_number 2
_symmetry_cell_setting triclinic
_symmetry_Int_Tables_number 2
_symmetry_space_group_name_Hall '-P 1'
_symmetry_space_group_name_H-M 'P -1'
_cell_angle_alpha 92.371(7)
_cell_angle_beta 95.720(6)
_cell_angle_gamma 70.079(4)
_cell_formula_units_Z 1
_cell_length_a 10.684(1)
_cell_length_b 15.005(2)
_cell_length_c 8.068(1)
_cell_measurement_reflns_used 6247
_cell_measurement_temperature 123
_cell_measurement_theta_max 27.5
_cell_measurement_theta_min 2.5
_cell_volume 1209.9(2)
_computing_cell_refinement PROCESS
_computing_data_collection PROCESS
_computing_data_reduction 'teXsan Ver. 1.10'
_computing_publication_material 'teXsan Ver. 1.10'
_computing_structure_refinement 'teXsan Ver. 1.10'
_computing_structure_solution SIR92
_diffrn_measurement_device_type 'Rigaku RAXIS-RAPID Imaging Plate'
_diffrn_measurement_method \w
_diffrn_radiation_type 'Mo K\a'
_diffrn_radiation_wavelength 0.7107
_diffrn_reflns_av_R_equivalents 0.050
_diffrn_reflns_limit_h_max 13
_diffrn_reflns_limit_h_min 0
_diffrn_reflns_limit_k_max 19
_diffrn_reflns_limit_k_min -19
_diffrn_reflns_limit_l_max 10
_diffrn_reflns_limit_l_min -10
_diffrn_reflns_number 5066
_diffrn_reflns_theta_max 27.5
_exptl_absorpt_coefficient_mu 0.632
_exptl_absorpt_correction_type none
_exptl_crystal_colour purple
_exptl_crystal_density_diffrn 1.534
_exptl_crystal_density_method 'not measured'
_exptl_crystal_description needle
_exptl_crystal_size_max 0.500
_exptl_crystal_size_mid 0.080
_exptl_crystal_size_min 0.040
_refine_diff_density_max 0.60
_refine_diff_density_min -0.49
_refine_ls_extinction_method none
_refine_ls_goodness_of_fit_ref 2.360
_refine_ls_hydrogen_treatment noref
_refine_ls_number_parameters 349
_refine_ls_number_reflns 2359
_refine_ls_R_factor_gt 0.0645
_refine_ls_shift/su_max 0.0000
_refine_ls_structure_factor_coef F
_refine_ls_weighting_details 'w = 1/[\s^2^(Fo) + 0.00002|Fo|^2^]'
_refine_ls_weighting_scheme calc
_refine_ls_wR_factor_ref 0.0450
_reflns_number_gt 2359
_reflns_number_total 5066
_reflns_threshold_expression F^2^>3.0\s(F^2^)
_cod_data_source_file b004025h.txt
_cod_data_source_block Co(Nc)(CN)2-2DCB
_cod_original_cell_volume 1209.9(3)
_cod_original_sg_symbol_H-M 'P -1         '
_cod_original_formula_sum 'C62 H32 Cl4 Co1 N10 '
_cod_database_code 7204001

loop_
_symmetry_equiv_pos_as_xyz
x,y,z
-x,-y,-z

loop_
_atom_site_label
_atom_site_type_symbol
_atom_site_fract_x
_atom_site_fract_y
_atom_site_fract_z
_atom_site_U_iso_or_equiv
_atom_site_adp_type
_atom_site_occupancy
_atom_site_calc_flag
_atom_site_refinement_flags
_atom_site_disorder_assembly
_atom_site_disorder_group
Co(1) Co 1.0000 0.0000 1.0000 0.0230(4) Uani 1.00 d S . .
Cl(1) Cl 1.2580(2) 0.4448(2) 0.9751(3) 0.0717(9) Uani 1.00 d . . .
Cl(2) Cl 1.2487(2) 0.6329(2) 1.1656(3) 0.0643(8) Uani 1.00 d . . .
N(1) N 1.1279(5) -0.0738(4) 1.3864(6) 0.026(2) Uani 1.00 d . . .
N(2) N 1.1203(5) 0.0340(3) 1.1660(6) 0.022(2) Uani 1.00 d . . .
N(3) N 1.1675(5) 0.1565(4) 1.0243(6) 0.025(2) Uani 1.00 d . . .
N(4) N 0.9861(5) -0.0941(3) 1.1451(5) 0.022(2) Uani 1.00 d . . .
N(5) N 0.7591(6) 0.1463(4) 1.1479(6) 0.035(2) Uani 1.00 d . . .
C(1) C 1.1605(6) -0.0064(5) 1.3223(7) 0.024(2) Uani 1.00 d . . .
C(2) C 1.2493(6) 0.0383(5) 1.4138(7) 0.024(2) Uani 1.00 d . . .
C(3) C 1.3092(6) 0.0239(4) 1.5713(7) 0.021(2) Uani 1.00 d . . .
C(4) C 1.3885(6) 0.0819(5) 1.6253(7) 0.024(2) Uani 1.00 d . . .
C(5) C 1.4505(7) 0.0740(5) 1.7907(8) 0.032(2) Uani 1.00 d . . .
C(6) C 1.5255(6) 0.1283(5) 1.8436(8) 0.034(2) Uani 1.00 d . . .
C(7) C 1.5466(7) 0.1900(5) 1.7356(9) 0.038(2) Uani 1.00 d . . .
C(8) C 1.4881(6) 0.2018(5) 1.5752(8) 0.032(2) Uani 1.00 d . . .
C(9) C 1.4074(6) 0.1456(4) 1.5173(8) 0.025(2) Uani 1.00 d . . .
C(10) C 1.3406(6) 0.1581(4) 1.3492(7) 0.024(2) Uani 1.00 d . . .
C(11) C 1.2650(6) 0.1026(4) 1.3064(7) 0.022(2) Uani 1.00 d . . .
C(12) C 1.1786(6) 0.1012(5) 1.1502(8) 0.026(2) Uani 1.00 d . . .
C(13) C 1.0886(6) 0.1530(5) 0.8892(8) 0.025(2) Uani 1.00 d . . .
C(14) C 1.0747(6) 0.2133(5) 0.7460(7) 0.024(2) Uani 1.00 d . . .
C(15) C 1.1289(6) 0.2797(5) 0.7194(8) 0.028(2) Uani 1.00 d . . .
C(16) C 1.0990(6) 0.3256(5) 0.5621(8) 0.024(2) Uani 1.00 d . . .
C(17) C 1.1590(7) 0.3907(5) 0.5213(8) 0.033(2) Uani 1.00 d . . .
C(18) C 1.1309(7) 0.4324(5) 0.3684(8) 0.038(2) Uani 1.00 d . . .
C(19) C 1.0416(7) 0.4083(5) 0.2488(8) 0.040(2) Uani 1.00 d . . .
C(20) C 0.9829(7) 0.3452(5) 0.2826(8) 0.034(2) Uani 1.00 d . . .
C(21) C 1.0082(6) 0.3000(4) 0.4388(7) 0.027(2) Uani 1.00 d . . .
C(22) C 0.9531(6) 0.2309(5) 0.4733(8) 0.027(2) Uani 1.00 d . . .
C(23) C 0.9865(6) 0.1892(5) 0.6234(8) 0.027(2) Uani 1.00 d . . .
C(24) C 1.0482(6) -0.1149(4) 1.3037(7) 0.026(2) Uani 1.00 d . . .
C(25) C 0.8505(6) 0.0927(4) 1.0927(7) 0.021(2) Uani 1.00 d . . .
C(26) C 1.3891(8) 0.4506(6) 1.1092(9) 0.043(3) Uani 1.00 d . . .
C(27) C 1.3875(7) 0.5323(5) 1.1924(8) 0.037(2) Uani 1.00 d . . .
C(28) C 1.4953(8) 0.5378(6) 1.2979(9) 0.048(3) Uani 1.00 d . . .
C(29) C 1.6068(9) 0.4534(6) 1.3206(10) 0.060(3) Uani 1.00 d . . .
C(30) C 1.6070(8) 0.3706(6) 1.2412(10) 0.051(3) Uani 1.00 d . . .
C(31) C 1.5010(8) 0.3654(5) 1.1371(9) 0.049(3) Uani 1.00 d . . .
H(1) H 1.3011 -0.0247 1.6419 0.0262 Uiso 1.00 calc . . .
H(2) H 1.4412 0.0277 1.8674 0.0352 Uiso 1.00 calc . . .
H(3) H 1.5617 0.1279 1.9602 0.0422 Uiso 1.00 calc . . .
H(4) H 1.6033 0.2257 1.7751 0.0390 Uiso 1.00 calc . . .
H(5) H 1.5025 0.2482 1.5022 0.0371 Uiso 1.00 calc . . .
H(6) H 1.3513 0.2035 1.2720 0.0304 Uiso 1.00 calc . . .
H(7) H 1.1909 0.2948 0.8059 0.0338 Uiso 1.00 calc . . .
H(8) H 1.2216 0.4070 0.6060 0.0384 Uiso 1.00 calc . . .
H(9) H 1.1740 0.4785 0.3409 0.0461 Uiso 1.00 calc . . .
H(10) H 1.0223 0.4381 0.1388 0.0479 Uiso 1.00 calc . . .
H(11) H 0.9214 0.3298 0.1946 0.0368 Uiso 1.00 calc . . .
H(12) H 0.8929 0.2133 0.3893 0.0316 Uiso 1.00 calc . . .
H(13) H 1.4951 0.5978 1.3520 0.0557 Uiso 1.00 calc . . .
H(14) H 1.6816 0.4557 1.3935 0.0725 Uiso 1.00 calc . . .
H(15) H 1.6867 0.3133 1.2613 0.0541 Uiso 1.00 calc . . .
H(16) H 1.5003 0.3050 1.0856 0.0566 Uiso 1.00 calc . . .

loop_
_atom_site_aniso_label
_atom_site_aniso_U_11
_atom_site_aniso_U_22
_atom_site_aniso_U_33
_atom_site_aniso_U_12
_atom_site_aniso_U_13
_atom_site_aniso_U_23
Co(1) 0.0199(8) 0.0262(9) 0.0211(7) -0.0072(7) -0.0031(6) -0.0043(7)
Cl(1) 0.069(2) 0.101(2) 0.058(1) -0.047(2) 0.004(1) -0.013(1)
Cl(2) 0.050(1) 0.048(2) 0.087(2) -0.004(1) 0.013(1) 0.003(1)
N(1) 0.021(3) 0.036(4) 0.021(3) -0.010(3) 0.000(2) -0.004(3)
N(2) 0.023(3) 0.022(4) 0.019(3) -0.007(3) -0.002(2) -0.005(3)
N(3) 0.024(3) 0.033(4) 0.021(3) -0.013(3) -0.002(3) -0.002(3)
N(4) 0.026(3) 0.025(3) 0.020(3) -0.017(3) -0.001(2) 0.002(3)
N(5) 0.024(3) 0.044(4) 0.030(3) -0.007(3) -0.006(3) -0.006(3)
C(1) 0.017(4) 0.038(4) 0.019(3) -0.010(3) 0.005(3) -0.008(3)
C(2) 0.020(4) 0.027(4) 0.025(4) -0.007(3) 0.000(3) -0.007(3)
C(3) 0.022(4) 0.019(4) 0.022(3) -0.007(3) -0.001(3) 0.000(3)
C(4) 0.015(4) 0.026(4) 0.027(4) -0.003(3) 0.002(3) -0.013(3)
C(5) 0.031(4) 0.031(4) 0.029(4) -0.007(4) -0.001(3) -0.009(3)
C(6) 0.025(4) 0.047(5) 0.031(4) -0.016(4) -0.008(3) -0.010(4)
C(7) 0.033(4) 0.032(5) 0.047(5) -0.014(4) -0.012(4) -0.019(4)
C(8) 0.025(4) 0.028(4) 0.043(4) -0.013(3) -0.008(3) -0.005(3)
C(9) 0.021(4) 0.020(4) 0.032(4) -0.005(3) 0.003(3) -0.007(3)
C(10) 0.023(4) 0.021(4) 0.025(4) -0.004(3) -0.003(3) -0.001(3)
C(11) 0.013(4) 0.022(4) 0.025(3) 0.000(3) 0.000(3) -0.003(3)
C(12) 0.019(4) 0.029(4) 0.030(4) -0.010(3) 0.000(3) -0.013(3)
C(13) 0.024(4) 0.023(4) 0.028(4) -0.009(3) 0.004(3) 0.000(3)
C(14) 0.015(4) 0.027(4) 0.027(4) -0.004(3) 0.000(3) -0.002(3)
C(15) 0.021(4) 0.032(4) 0.029(4) -0.006(3) 0.003(3) -0.011(3)
C(16) 0.018(4) 0.017(4) 0.034(4) 0.000(3) 0.006(3) 0.000(3)
C(17) 0.030(4) 0.031(5) 0.035(4) -0.007(4) 0.005(3) -0.003(3)
C(18) 0.039(5) 0.034(5) 0.045(5) -0.015(4) 0.010(4) 0.003(4)
C(19) 0.039(5) 0.048(5) 0.027(4) -0.008(4) 0.006(4) 0.012(4)
C(20) 0.028(4) 0.044(5) 0.029(4) -0.010(4) 0.004(3) 0.003(3)
C(21) 0.021(4) 0.024(4) 0.031(4) -0.002(3) 0.009(3) 0.000(3)
C(22) 0.017(4) 0.035(4) 0.025(4) -0.006(3) 0.002(3) -0.004(3)
C(23) 0.022(4) 0.029(5) 0.031(4) -0.011(4) 0.005(3) -0.004(3)
C(24) 0.023(4) 0.025(4) 0.023(4) -0.002(3) -0.004(3) 0.000(3)
C(25) 0.024(4) 0.018(4) 0.020(3) -0.008(3) -0.005(3) 0.002(3)
C(26) 0.045(5) 0.048(5) 0.042(5) -0.020(5) 0.009(4) 0.004(4)
C(27) 0.046(5) 0.032(4) 0.040(4) -0.019(4) 0.019(4) 0.001(4)
C(28) 0.040(5) 0.050(6) 0.054(5) -0.012(5) 0.007(4) 0.005(4)
C(29) 0.059(6) 0.073(7) 0.056(5) -0.035(6) 0.002(5) 0.002(5)
C(30) 0.047(5) 0.047(6) 0.056(5) -0.013(5) 0.009(4) 0.003(4)
C(31) 0.065(6) 0.036(5) 0.053(5) -0.021(5) 0.021(5) 0.002(4)

loop_
_atom_type_symbol
_atom_type_description
_atom_type_scat_dispersion_real
_atom_type_scat_dispersion_imag
_atom_type_scat_source
C C 0.003 0.002
;International Tables for Crystallography 
(1992, Vol. C, Tables 4.2.6.8 and 6.1.1.1) 
;
H H 0.000 0.000
;International Tables for Crystallography 
(1992, Vol. C, Table 6.1.1.2) 
;
N N 0.006 0.003
;International Tables for Crystallography 
(1992, Vol. C, Tables 4.2.6.8 and 6.1.1.1) 
;
Cl Cl 0.148 0.159
;International Tables for Crystallography 
(1992, Vol. C, Tables 4.2.6.8 and 6.1.1.1) 
;
Co Co 0.349 0.972
;International Tables for Crystallography 
(1992, Vol. C, Tables 4.2.6.8 and 6.1.1.1) 
;

loop_
_geom_angle_atom_site_label_1
_geom_angle_atom_site_label_2
_geom_angle_atom_site_label_3
_geom_angle
_geom_angle_site_symmetry_1
_geom_angle_site_symmetry_2
_geom_angle_site_symmetry_3
_geom_angle_publ_flag
N(2) Co(1) N(2) 180.0 . 1_555 2_757 yes
N(2) Co(1) N(4) 91.0(2) . 1_555 1_555 yes
N(2) Co(1) N(4) 89.0(2) . 1_555 2_757 yes
N(2) Co(1) C(25) 89.8(2) . 1_555 1_555 yes
N(2) Co(1) C(25) 90.2(2) . 1_555 2_757 yes
N(2) Co(1) N(4) 89.0(2) . 2_757 1_555 yes
N(2) Co(1) N(4) 91.0(2) . 2_757 2_757 yes
N(2) Co(1) C(25) 90.2(2) . 2_757 1_555 yes
N(2) Co(1) C(25) 89.8(2) . 2_757 2_757 yes
N(4) Co(1) N(4) 180.0000(1) . 1_555 2_757 yes
N(4) Co(1) C(25) 89.7(2) . 1_555 1_555 yes
N(4) Co(1) C(25) 90.3(2) . 1_555 2_757 yes
N(4) Co(1) C(25) 90.3(2) . 2_757 1_555 yes
N(4) Co(1) C(25) 89.7(2) . 2_757 2_757 yes
C(25) Co(1) C(25) 180.0 . 1_555 2_757 yes
C(1) N(1) C(24) 122.9(5) . 1_555 2_757 yes
Co(1) N(2) C(1) 124.7(4) . 1_555 1_555 yes
Co(1) N(2) C(12) 126.4(4) . 1_555 1_555 yes
C(1) N(2) C(12) 108.9(5) . 1_555 1_555 yes
C(12) N(3) C(13) 120.0(5) . 1_555 1_555 yes
Co(1) N(4) C(13) 126.5(4) . 1_555 2_757 yes
Co(1) N(4) C(24) 126.4(4) . 1_555 2_757 yes
C(13) N(4) C(24) 107.1(5) . 2_757 2_757 yes
N(1) C(1) N(2) 128.2(5) . 1_555 1_555 yes
N(1) C(1) C(2) 122.7(5) . 1_555 1_555 yes
N(2) C(1) C(2) 109.1(6) . 1_555 1_555 yes
C(1) C(2) C(3) 130.0(6) . 1_555 1_555 yes
C(1) C(2) C(11) 106.7(5) . 1_555 1_555 yes
C(3) C(2) C(11) 123.3(5) . 1_555 1_555 yes
C(2) C(3) C(4) 116.0(6) . 1_555 1_555 yes
C(2) C(3) H(1) 121.9 . 1_555 1_555 no
C(4) C(3) H(1) 122.0 . 1_555 1_555 no
C(3) C(4) C(5) 119.7(6) . 1_555 1_555 yes
C(3) C(4) C(9) 121.2(5) . 1_555 1_555 yes
C(5) C(4) C(9) 119.1(6) . 1_555 1_555 yes
C(4) C(5) C(6) 120.6(7) . 1_555 1_555 yes
C(4) C(5) H(2) 120.1 . 1_555 1_555 no
C(6) C(5) H(2) 119.3 . 1_555 1_555 no
C(5) C(6) C(7) 120.4(6) . 1_555 1_555 yes
C(5) C(6) H(3) 121.4 . 1_555 1_555 no
C(7) C(6) H(3) 118.1 . 1_555 1_555 no
C(6) C(7) C(8) 121.9(6) . 1_555 1_555 yes
C(6) C(7) H(4) 119.0 . 1_555 1_555 no
C(8) C(7) H(4) 119.1 . 1_555 1_555 no
C(7) C(8) C(9) 118.6(6) . 1_555 1_555 yes
C(7) C(8) H(5) 120.0 . 1_555 1_555 no
C(9) C(8) H(5) 121.4 . 1_555 1_555 no
C(4) C(9) C(8) 119.5(5) . 1_555 1_555 yes
C(4) C(9) C(10) 120.1(5) . 1_555 1_555 yes
C(8) C(9) C(10) 120.4(6) . 1_555 1_555 yes
C(9) C(10) C(11) 115.9(6) . 1_555 1_555 yes
C(9) C(10) H(6) 121.3 . 1_555 1_555 no
C(11) C(10) H(6) 122.8 . 1_555 1_555 no
C(2) C(11) C(10) 123.3(5) . 1_555 1_555 yes
C(2) C(11) C(12) 106.9(5) . 1_555 1_555 yes
C(10) C(11) C(12) 129.6(6) . 1_555 1_555 yes
N(2) C(12) N(3) 129.4(6) . 1_555 1_555 yes
N(2) C(12) C(11) 108.3(6) . 1_555 1_555 yes
N(3) C(12) C(11) 122.3(6) . 1_555 1_555 yes
N(3) C(13) N(4) 128.6(6) . 1_555 2_757 yes
N(3) C(13) C(14) 121.4(6) . 1_555 1_555 yes
N(4) C(13) C(14) 109.9(5) . 2_757 1_555 yes
C(13) C(14) C(15) 131.8(6) . 1_555 1_555 yes
C(13) C(14) C(23) 106.0(6) . 1_555 1_555 yes
C(15) C(14) C(23) 122.2(6) . 1_555 1_555 yes
C(14) C(15) C(16) 118.8(6) . 1_555 1_555 yes
C(14) C(15) H(7) 120.6 . 1_555 1_555 no
C(16) C(15) H(7) 120.5 . 1_555 1_555 no
C(15) C(16) C(17) 122.0(6) . 1_555 1_555 yes
C(15) C(16) C(21) 118.2(6) . 1_555 1_555 yes
C(17) C(16) C(21) 119.7(6) . 1_555 1_555 yes
C(16) C(17) C(18) 121.1(6) . 1_555 1_555 yes
C(16) C(17) H(8) 119.0 . 1_555 1_555 no
C(18) C(17) H(8) 119.9 . 1_555 1_555 no
C(17) C(18) C(19) 119.4(7) . 1_555 1_555 yes
C(17) C(18) H(9) 120.4 . 1_555 1_555 no
C(19) C(18) H(9) 120.2 . 1_555 1_555 no
C(18) C(19) C(20) 121.3(6) . 1_555 1_555 yes
C(18) C(19) H(10) 119.5 . 1_555 1_555 no
C(20) C(19) H(10) 119.2 . 1_555 1_555 no
C(19) C(20) C(21) 121.7(6) . 1_555 1_555 yes
C(19) C(20) H(11) 118.8 . 1_555 1_555 no
C(21) C(20) H(11) 119.4 . 1_555 1_555 no
C(16) C(21) C(20) 116.8(6) . 1_555 1_555 yes
C(16) C(21) C(22) 120.9(6) . 1_555 1_555 yes
C(20) C(21) C(22) 122.4(6) . 1_555 1_555 yes
C(21) C(22) C(23) 118.4(6) . 1_555 1_555 yes
C(21) C(22) H(12) 120.6 . 1_555 1_555 no
C(23) C(22) H(12) 121.0 . 1_555 1_555 no
C(14) C(23) C(22) 121.5(6) . 1_555 1_555 yes
C(14) C(23) C(24) 105.9(5) . 1_555 1_555 yes
C(22) C(23) C(24) 132.6(6) . 1_555 1_555 yes
N(1) C(24) N(4) 126.9(6) . 2_757 2_757 yes
N(1) C(24) C(23) 122.1(5) . 2_757 1_555 yes
N(4) C(24) C(23) 111.1(5) . 2_757 1_555 yes
Co(1) C(25) N(5) 177.9(6) . 1_555 1_555 yes
Cl(1) C(26) C(27) 121.5(7) . 1_555 1_555 yes
Cl(1) C(26) C(31) 116.4(6) . 1_555 1_555 yes
C(27) C(26) C(31) 122.0(7) . 1_555 1_555 yes
Cl(2) C(27) C(26) 120.2(6) . 1_555 1_555 yes
Cl(2) C(27) C(28) 117.9(6) . 1_555 1_555 yes
C(26) C(27) C(28) 121.9(7) . 1_555 1_555 yes
C(27) C(28) C(29) 116.9(7) . 1_555 1_555 yes
C(27) C(28) H(13) 121.4 . 1_555 1_555 no
C(29) C(28) H(13) 121.6 . 1_555 1_555 no
C(28) C(29) C(30) 120.6(8) . 1_555 1_555 yes
C(28) C(29) H(14) 118.1 . 1_555 1_555 no
C(30) C(29) H(14) 121.3 . 1_555 1_555 no
C(29) C(30) C(31) 123.5(8) . 1_555 1_555 yes
C(29) C(30) H(15) 117.2 . 1_555 1_555 no
C(31) C(30) H(15) 119.3 . 1_555 1_555 no
C(26) C(31) C(30) 115.0(7) . 1_555 1_555 yes

loop_
_geom_bond_atom_site_label_1
_geom_bond_atom_site_label_2
_geom_bond_distance
_geom_bond_site_symmetry_1
_geom_bond_site_symmetry_2
_geom_bond_publ_flag
Co(1) N(2) 1.938(4) . . yes
Co(1) N(2) 1.938(4) . 2_757 yes
Co(1) N(4) 1.925(5) . . yes
Co(1) N(4) 1.925(5) . 2_757 yes
Co(1) C(25) 1.918(7) . . yes
Co(1) C(25) 1.918(7) . 2_757 yes
Cl(1) C(26) 1.709(7) . . yes
Cl(2) C(27) 1.724(7) . . yes
N(1) C(1) 1.314(8) . . yes
N(1) C(24) 1.331(7) . 2_757 yes
N(2) C(1) 1.386(8) . . yes
N(2) C(12) 1.367(8) . . yes
N(3) C(12) 1.307(8) . . yes
N(3) C(13) 1.324(7) . . yes
N(4) C(13) 1.381(7) . 2_757 yes
N(4) C(24) 1.375(7) . 2_757 yes
N(5) C(25) 1.151(7) . . yes
C(1) C(2) 1.464(8) . . yes
C(2) C(3) 1.353(8) . . yes
C(2) C(11) 1.384(9) . . yes
C(3) C(4) 1.442(8) . . yes
C(3) H(1) 0.975 . . no
C(4) C(5) 1.424(8) . . yes
C(4) C(9) 1.396(9) . . yes
C(5) C(6) 1.352(8) . . yes
C(5) H(2) 0.985 . . no
C(6) C(7) 1.383(10) . . yes
C(6) H(3) 0.977 . . no
C(7) C(8) 1.373(9) . . yes
C(7) H(4) 0.962 . . no
C(8) C(9) 1.432(8) . . yes
C(8) H(5) 0.990 . . no
C(9) C(10) 1.455(8) . . yes
C(10) C(11) 1.359(8) . . yes
C(10) H(6) 0.983 . . no
C(11) C(12) 1.488(8) . . yes
C(13) C(14) 1.464(9) . . yes
C(14) C(15) 1.345(9) . . yes
C(14) C(23) 1.417(8) . . yes
C(15) C(16) 1.422(9) . . yes
C(15) H(7) 0.988 . . no
C(16) C(17) 1.404(9) . . yes
C(16) C(21) 1.449(8) . . yes
C(17) C(18) 1.367(9) . . yes
C(17) H(8) 0.990 . . no
C(18) C(19) 1.408(9) . . yes
C(18) H(9) 0.993 . . no
C(19) C(20) 1.356(9) . . yes
C(19) H(10) 0.980 . . no
C(20) C(21) 1.415(9) . . yes
C(20) H(11) 0.995 . . no
C(21) C(22) 1.402(8) . . yes
C(22) C(23) 1.349(9) . . yes
C(22) H(12) 0.979 . . no
C(23) C(24) 1.446(9) . . yes
C(26) C(27) 1.374(9) . . yes
C(26) C(31) 1.43(1) . . yes
C(27) C(28) 1.386(9) . . yes
C(28) C(29) 1.41(1) . . yes
C(28) H(13) 0.987 . . no
C(29) C(30) 1.39(1) . . yes
C(29) H(14) 0.952 . . no
C(30) C(31) 1.381(10) . . yes
C(30) H(15) 0.988 . . no
